data_4001660
loop_
_publ_author_name
'Samedov, Kerim'
'Aksu, Yilmaz'
'Driess, Matthias'

_publ_section_title
;
 Facile Molecular Approach to Transparent Thin-Film Field-Effect
 Transistors with High-Performance Using New Homo- and Heteroleptic
 Indium(III)--Tin(II) Single-Source Precursors
;
_journal_issue 11
_journal_name_full 'Chemistry of Materials'
_journal_page_first 2078
_journal_paper_doi 10.1021/cm300510y
_journal_volume 24
_journal_year 2012
_chemical_formula_sum 'C24 H54 Cl7 In3 O8 Sn4'
_chemical_formula_weight 1538.04
_chemical_name_systematic
; 
 ? 
;
_space_group_IT_number 14
_symmetry_cell_setting monoclinic
_symmetry_space_group_name_Hall '-P 2yn'
_symmetry_space_group_name_H-M 'P 1 21/n 1'
_atom_sites_solution_hydrogens geom
_atom_sites_solution_primary direct
_atom_sites_solution_secondary difmap
_audit_creation_method
;
CrysAlis RED, Oxford Diffraction Ltd.,
Version 1.171.32.24 (release 21-04-2008 CrysAlis171 .NET)
(compiled Apr 21 2008,18:23:10)
;
_cell_angle_alpha 90.00
_cell_angle_beta 98.0760(10)
_cell_angle_gamma 90.00
_cell_formula_units_Z 4
_cell_length_a 9.99650(10)
_cell_length_b 18.7645(2)
_cell_length_c 25.0600(3)
_cell_measurement_reflns_used 28893
_cell_measurement_temperature 150(2)
_cell_measurement_theta_max 32.3687
_cell_measurement_theta_min 2.9732
_cell_volume 4654.12(9)
_computing_cell_refinement
;
CrysAlis RED, Oxford Diffraction Ltd.,
Version 1.171.32.5 (release 08-05-2007 CrysAlis171 .NET)
(compiled May  8 2007,13:10:02)
;
_computing_data_collection
;
CrysAlis CCD, Oxford Diffraction Ltd.,
Version 1.171.32.5 (release 08-05-2007 CrysAlis171 .NET)
(compiled May  8 2007,13:10:02)
;
_computing_data_reduction
;
CrysAlis RED, Oxford Diffraction Ltd.,
Version 1.171.32.5 (release 08-05-2007 CrysAlis171 .NET)
(compiled May  8 2007,13:10:02)
;
_computing_publication_material 'SHELXL-97 (Sheldrick, 1997)'
_computing_structure_refinement 'SHELXL-97 (Sheldrick, 1997)'
_computing_structure_solution 'SHELXS-97 (Sheldrick, 1990)'
_diffrn_ambient_temperature 150(2)
_diffrn_measured_fraction_theta_full 0.998
_diffrn_measured_fraction_theta_max 0.998
_diffrn_measurement_device_type 'Oxford Diffraction Xcalibur S Sapphire'
_diffrn_measurement_method \w
_diffrn_radiation_monochromator graphite
_diffrn_radiation_source 'Enhance (Mo) X-ray Source'
_diffrn_radiation_type MoK\a
_diffrn_radiation_wavelength 0.71073
_diffrn_reflns_av_R_equivalents 0.0244
_diffrn_reflns_av_sigmaI/netI 0.0197
_diffrn_reflns_limit_h_max 11
_diffrn_reflns_limit_h_min -11
_diffrn_reflns_limit_k_max 22
_diffrn_reflns_limit_k_min -22
_diffrn_reflns_limit_l_max 29
_diffrn_reflns_limit_l_min -29
_diffrn_reflns_number 35414
_diffrn_reflns_theta_full 25.00
_diffrn_reflns_theta_max 25.00
_diffrn_reflns_theta_min 2.98
_exptl_absorpt_coefficient_mu 4.009
_exptl_absorpt_correction_T_max 0.6448
_exptl_absorpt_correction_T_min 0.5163
_exptl_absorpt_correction_type multi-scan
_exptl_absorpt_process_details
;
CrysAlis RED, Oxford Diffraction Ltd.,
Version 1.171.32.24 (release 21-04-2008 CrysAlis171 .NET)
(compiled Apr 21 2008,18:23:10)
Empirical absorption correction using spherical harmonics,
 implemented in SCALE3 ABSPACK scaling algorithm.
;
_exptl_crystal_colour colourless
_exptl_crystal_density_diffrn 2.195
_exptl_crystal_density_method 'not measured'
_exptl_crystal_description block
_exptl_crystal_F_000 2912
_exptl_crystal_size_max 0.19
_exptl_crystal_size_mid 0.19
_exptl_crystal_size_min 0.12
_refine_diff_density_max 0.761
_refine_diff_density_min -0.587
_refine_diff_density_rms 0.115
_refine_ls_extinction_method none
_refine_ls_goodness_of_fit_ref 1.210
_refine_ls_hydrogen_treatment constr
_refine_ls_matrix_type full
_refine_ls_number_parameters 433
_refine_ls_number_reflns 8187
_refine_ls_number_restraints 0
_refine_ls_restrained_S_all 1.210
_refine_ls_R_factor_all 0.0364
_refine_ls_R_factor_gt 0.0296
_refine_ls_shift/su_max 0.002
_refine_ls_shift/su_mean 0.000
_refine_ls_structure_factor_coef Fsqd
_refine_ls_weighting_details 'calc w=1/[\s^2^(Fo^2^)+(0.0168P)^2^+13.8054P] where P=(Fo^2^+2Fc^2^)/3'
_refine_ls_weighting_scheme calc
_refine_ls_wR_factor_gt 0.0551
_refine_ls_wR_factor_ref 0.0565
_reflns_number_gt 7384
_reflns_number_total 8187
_reflns_threshold_expression >2sigma(I)
_cod_data_source_file cm300510y_si_002.cif
_cod_data_source_block sam40a
_cod_original_sg_symbol_H-M P21/n
_cod_database_code 4001660

loop_
_symmetry_equiv_pos_as_xyz
'x, y, z'
'-x+1/2, y+1/2, -z+1/2'
'-x, -y, -z'
'x-1/2, -y-1/2, z-1/2'

loop_
_atom_site_label
_atom_site_type_symbol
_atom_site_fract_x
_atom_site_fract_y
_atom_site_fract_z
_atom_site_U_iso_or_equiv
_atom_site_adp_type
_atom_site_occupancy
_atom_site_symmetry_multiplicity
_atom_site_calc_flag
_atom_site_refinement_flags
Sn1 Sn 0.24503(3) 0.783360(17) 0.038453(12) 0.01979(8) Uani 1 1 d .
Sn2 Sn 0.51533(3) 0.891517(16) 0.041390(13) 0.01930(8) Uani 1 1 d .
Sn3 Sn 0.12908(3) 0.883734(17) 0.181162(13) 0.02046(8) Uani 1 1 d .
Sn4 Sn 0.39052(3) 0.997035(17) 0.186521(13) 0.02178(8) Uani 1 1 d .
In1 In 0.46405(3) 0.804375(17) 0.169750(13) 0.01905(8) Uani 1 1 d .
In2 In 0.55852(3) 0.712679(17) 0.056370(14) 0.02190(8) Uani 1 1 d .
In3 In 0.37712(4) 0.881498(19) 0.289755(13) 0.02435(8) Uani 1 1 d .
Cl1 Cl 0.68370(16) 0.61802(8) 0.02563(7) 0.0520(4) Uani 1 1 d .
Cl2 Cl 0.61090(13) 0.69405(7) 0.15539(5) 0.0323(3) Uani 1 1 d .
Cl3 Cl 0.64610(12) 0.89263(7) 0.16701(5) 0.0288(3) Uani 1 1 d .
Cl4 Cl 0.25221(12) 0.73358(6) 0.16021(5) 0.0252(3) Uani 1 1 d .
Cl5 Cl 0.52801(14) 0.78031(7) 0.27068(5) 0.0320(3) Uani 1 1 d .
Cl6 Cl 0.42176(19) 0.86639(11) 0.38406(6) 0.0628(5) Uani 1 1 d .
Cl7 Cl 0.24831(13) 0.94052(7) 0.07956(5) 0.0308(3) Uani 1 1 d .
O1 O 0.4395(3) 0.80473(15) 0.08378(12) 0.0153(6) Uani 1 1 d .
O2 O 0.3730(3) 0.83153(16) -0.01483(12) 0.0196(7) Uani 1 1 d .
O3 O 0.3568(3) 0.68564(17) 0.03033(13) 0.0239(7) Uani 1 1 d .
O4 O 0.6554(3) 0.80435(17) 0.03256(13) 0.0224(7) Uani 1 1 d .
O5 O 0.3467(3) 0.88755(15) 0.19976(12) 0.0171(6) Uani 1 1 d .
O6 O 0.1855(3) 0.99153(16) 0.20392(13) 0.0204(7) Uani 1 1 d .
O7 O 0.1698(3) 0.86105(18) 0.26795(13) 0.0263(8) Uani 1 1 d .
O8 O 0.4538(3) 0.98128(17) 0.27362(13) 0.0266(8) Uani 1 1 d .
C1 C 0.3289(5) 0.8517(3) -0.07019(19) 0.0273(11) Uani 1 1 d .
C2 C 0.2416(7) 0.9175(3) -0.0708(3) 0.0526(18) Uani 1 1 d .
H2A H 0.2926 0.9555 -0.0503 0.079 Uiso 1 1 calc R
H2B H 0.1606 0.9064 -0.0544 0.079 Uiso 1 1 calc R
H2C H 0.2150 0.9331 -0.1081 0.079 Uiso 1 1 calc R
C3 C 0.2512(7) 0.7905(3) -0.0989(2) 0.0426(15) Uani 1 1 d .
H3A H 0.1697 0.7814 -0.0824 0.064 Uiso 1 1 calc R
H3B H 0.3080 0.7477 -0.0959 0.064 Uiso 1 1 calc R
H3C H 0.2256 0.8027 -0.1370 0.064 Uiso 1 1 calc R
C4 C 0.4564(7) 0.8678(4) -0.0952(2) 0.060(2) Uani 1 1 d .
H4A H 0.5078 0.9056 -0.0745 0.090 Uiso 1 1 calc R
H4B H 0.4312 0.8834 -0.1325 0.090 Uiso 1 1 calc R
H4C H 0.5120 0.8247 -0.0944 0.090 Uiso 1 1 calc R
C5 C 0.2984(5) 0.6138(3) 0.0209(2) 0.0291(11) Uani 1 1 d .
C6 C 0.3311(7) 0.5869(3) -0.0329(2) 0.0475(16) Uani 1 1 d .
H6A H 0.2968 0.6208 -0.0613 0.071 Uiso 1 1 calc R
H6B H 0.2883 0.5404 -0.0408 0.071 Uiso 1 1 calc R
H6C H 0.4292 0.5822 -0.0313 0.071 Uiso 1 1 calc R
C7 C 0.3577(6) 0.5656(3) 0.0671(2) 0.0390(14) Uani 1 1 d .
H7A H 0.4557 0.5622 0.0678 0.059 Uiso 1 1 calc R
H7B H 0.3175 0.5180 0.0620 0.059 Uiso 1 1 calc R
H7C H 0.3379 0.5855 0.1013 0.059 Uiso 1 1 calc R
C8 C 0.1461(6) 0.6203(3) 0.0200(3) 0.0436(15) Uani 1 1 d .
H8A H 0.1088 0.6520 -0.0095 0.065 Uiso 1 1 calc R
H8B H 0.1270 0.6400 0.0544 0.065 Uiso 1 1 calc R
H8C H 0.1045 0.5731 0.0145 0.065 Uiso 1 1 calc R
C9 C 0.8014(5) 0.8113(3) 0.0301(2) 0.0266(11) Uani 1 1 d .
C10 C 0.8291(5) 0.7800(3) -0.0232(2) 0.0396(14) Uani 1 1 d .
H10A H 0.7829 0.8085 -0.0530 0.059 Uiso 1 1 calc R
H10B H 0.7958 0.7309 -0.0263 0.059 Uiso 1 1 calc R
H10C H 0.9266 0.7805 -0.0246 0.059 Uiso 1 1 calc R
C11 C 0.8761(5) 0.7713(3) 0.0784(2) 0.0338(13) Uani 1 1 d .
H11A H 0.8477 0.7896 0.1116 0.051 Uiso 1 1 calc R
H11B H 0.9737 0.7782 0.0796 0.051 Uiso 1 1 calc R
H11C H 0.8549 0.7203 0.0749 0.051 Uiso 1 1 calc R
C12 C 0.8374(6) 0.8897(3) 0.0330(3) 0.0430(15) Uani 1 1 d .
H12A H 0.8188 0.9092 0.0675 0.065 Uiso 1 1 calc R
H12B H 0.7832 0.9151 0.0034 0.065 Uiso 1 1 calc R
H12C H 0.9336 0.8955 0.0301 0.065 Uiso 1 1 calc R
C13 C 0.0958(5) 1.0517(3) 0.2079(2) 0.0293(12) Uani 1 1 d .
C14 C 0.0956(6) 1.0973(3) 0.1573(3) 0.0426(14) Uani 1 1 d .
H14A H 0.0587 1.0695 0.1255 0.064 Uiso 1 1 calc R
H14B H 0.1883 1.1119 0.1541 0.064 Uiso 1 1 calc R
H14C H 0.0397 1.1397 0.1599 0.064 Uiso 1 1 calc R
C15 C 0.1532(7) 1.0928(3) 0.2576(3) 0.0534(18) Uani 1 1 d .
H15A H 0.1538 1.0624 0.2894 0.080 Uiso 1 1 calc R
H15B H 0.0973 1.1350 0.2612 0.080 Uiso 1 1 calc R
H15C H 0.2457 1.1077 0.2544 0.080 Uiso 1 1 calc R
C16 C -0.0442(6) 1.0239(3) 0.2122(3) 0.0414(14) Uani 1 1 d .
H16A H -0.0414 0.9949 0.2448 0.062 Uiso 1 1 calc R
H16B H -0.0759 0.9947 0.1805 0.062 Uiso 1 1 calc R
H16C H -0.1060 1.0641 0.2139 0.062 Uiso 1 1 calc R
C17 C 0.0816(6) 0.8205(3) 0.2987(2) 0.0370(13) Uani 1 1 d .
C18 C 0.0555(7) 0.8650(4) 0.3467(3) 0.0577(19) Uani 1 1 d .
H18A H 0.1412 0.8742 0.3698 0.087 Uiso 1 1 calc R
H18B H -0.0056 0.8392 0.3672 0.087 Uiso 1 1 calc R
H18C H 0.0141 0.9103 0.3340 0.087 Uiso 1 1 calc R
C19 C 0.1529(7) 0.7512(3) 0.3154(3) 0.0515(17) Uani 1 1 d .
H19A H 0.1804 0.7279 0.2836 0.077 Uiso 1 1 calc R
H19B H 0.0915 0.7198 0.3317 0.077 Uiso 1 1 calc R
H19C H 0.2330 0.7610 0.3417 0.077 Uiso 1 1 calc R
C20 C -0.0500(6) 0.8054(4) 0.2618(3) 0.0569(19) Uani 1 1 d .
H20A H -0.0306 0.7789 0.2301 0.085 Uiso 1 1 calc R
H20B H -0.0942 0.8506 0.2503 0.085 Uiso 1 1 calc R
H20C H -0.1099 0.7771 0.2813 0.085 Uiso 1 1 calc R
C21 C 0.5601(5) 1.0229(3) 0.3072(2) 0.0347(13) Uani 1 1 d .
C22 C 0.5001(7) 1.0515(4) 0.3560(3) 0.0569(19) Uani 1 1 d .
H22A H 0.4664 1.0117 0.3756 0.085 Uiso 1 1 calc R
H22B H 0.4255 1.0841 0.3437 0.085 Uiso 1 1 calc R
H22C H 0.5701 1.0771 0.3799 0.085 Uiso 1 1 calc R
C23 C 0.5994(7) 1.0842(4) 0.2729(3) 0.061(2) Uani 1 1 d .
H23A H 0.6397 1.0653 0.2424 0.091 Uiso 1 1 calc R
H23B H 0.6649 1.1149 0.2948 0.091 Uiso 1 1 calc R
H23C H 0.5187 1.1121 0.2594 0.091 Uiso 1 1 calc R
C24 C 0.6796(6) 0.9752(4) 0.3236(2) 0.0458(15) Uani 1 1 d .
H24A H 0.7122 0.9562 0.2914 0.069 Uiso 1 1 calc R
H24B H 0.6527 0.9357 0.3454 0.069 Uiso 1 1 calc R
H24C H 0.7518 1.0025 0.3449 0.069 Uiso 1 1 calc R

loop_
_atom_site_aniso_label
_atom_site_aniso_U_11
_atom_site_aniso_U_22
_atom_site_aniso_U_33
_atom_site_aniso_U_23
_atom_site_aniso_U_13
_atom_site_aniso_U_12
Sn1 0.01349(16) 0.02638(17) 0.01933(16) 0.00071(13) 0.00174(12) -0.00041(13)
Sn2 0.01858(16) 0.01824(15) 0.02127(16) 0.00015(13) 0.00351(13) -0.00085(13)
Sn3 0.01808(17) 0.02082(16) 0.02178(16) -0.00292(13) 0.00038(13) -0.00153(13)
Sn4 0.02291(17) 0.01945(16) 0.02325(17) 0.00053(13) 0.00426(14) -0.00369(13)
In1 0.01983(17) 0.02057(16) 0.01618(16) 0.00083(13) 0.00059(13) 0.00284(13)
In2 0.01927(17) 0.01872(16) 0.02771(18) -0.00382(14) 0.00328(14) 0.00284(14)
In3 0.02674(19) 0.03176(19) 0.01432(16) 0.00008(14) 0.00203(14) -0.00461(16)
Cl1 0.0443(9) 0.0306(7) 0.0846(12) -0.0195(8) 0.0215(8) 0.0083(7)
Cl2 0.0322(7) 0.0310(6) 0.0321(7) 0.0048(5) -0.0007(5) 0.0142(6)
Cl3 0.0221(6) 0.0355(7) 0.0284(6) -0.0037(5) 0.0021(5) -0.0055(5)
Cl4 0.0285(6) 0.0214(6) 0.0259(6) 0.0020(5) 0.0048(5) -0.0039(5)
Cl5 0.0373(7) 0.0346(7) 0.0218(6) 0.0076(5) -0.0041(5) 0.0054(6)
Cl6 0.0716(12) 0.0983(14) 0.0167(7) 0.0059(8) 0.0002(7) -0.0227(11)
Cl7 0.0351(7) 0.0348(7) 0.0219(6) -0.0008(5) 0.0024(5) 0.0135(6)
O1 0.0112(15) 0.0152(15) 0.0191(16) 0.0005(12) 0.0012(12) 0.0011(12)
O2 0.0181(16) 0.0245(17) 0.0156(16) 0.0023(13) 0.0006(13) -0.0004(14)
O3 0.0235(18) 0.0212(17) 0.0261(18) -0.0035(14) 0.0003(14) -0.0041(14)
O4 0.0114(16) 0.0269(17) 0.0294(18) -0.0032(14) 0.0046(14) 0.0009(14)
O5 0.0157(16) 0.0175(15) 0.0183(16) -0.0025(13) 0.0030(13) -0.0016(13)
O6 0.0188(17) 0.0161(15) 0.0264(17) -0.0017(13) 0.0036(14) 0.0036(13)
O7 0.0246(19) 0.0318(19) 0.0239(18) 0.0007(15) 0.0082(15) -0.0060(15)
O8 0.0284(19) 0.0260(18) 0.0238(18) -0.0067(14) -0.0016(15) -0.0086(15)
C1 0.030(3) 0.032(3) 0.018(2) 0.003(2) 0.000(2) 0.000(2)
C2 0.071(5) 0.040(3) 0.039(4) 0.002(3) -0.020(3) 0.019(3)
C3 0.060(4) 0.041(3) 0.024(3) -0.004(2) -0.004(3) -0.006(3)
C4 0.058(4) 0.099(6) 0.025(3) 0.014(3) 0.011(3) -0.011(4)
C5 0.037(3) 0.021(2) 0.028(3) -0.001(2) -0.001(2) -0.008(2)
C6 0.079(5) 0.029(3) 0.033(3) -0.008(2) 0.003(3) -0.010(3)
C7 0.052(4) 0.025(3) 0.038(3) 0.002(2) 0.001(3) -0.010(3)
C8 0.036(3) 0.039(3) 0.053(4) 0.002(3) -0.007(3) -0.017(3)
C9 0.011(2) 0.036(3) 0.034(3) -0.007(2) 0.007(2) 0.001(2)
C10 0.022(3) 0.065(4) 0.033(3) -0.011(3) 0.010(2) 0.000(3)
C11 0.017(3) 0.046(3) 0.038(3) -0.007(3) 0.003(2) 0.002(2)
C12 0.027(3) 0.040(3) 0.066(4) -0.004(3) 0.020(3) -0.009(3)
C13 0.029(3) 0.022(3) 0.034(3) -0.005(2) -0.005(2) 0.010(2)
C14 0.042(4) 0.028(3) 0.056(4) 0.008(3) 0.001(3) 0.006(3)
C15 0.052(4) 0.042(3) 0.061(4) -0.028(3) -0.009(3) 0.021(3)
C16 0.030(3) 0.044(3) 0.052(4) 0.006(3) 0.013(3) 0.012(3)
C17 0.035(3) 0.043(3) 0.036(3) 0.013(3) 0.017(3) 0.000(3)
C18 0.058(4) 0.072(5) 0.051(4) 0.004(4) 0.034(4) 0.007(4)
C19 0.057(4) 0.041(4) 0.056(4) 0.018(3) 0.007(3) -0.008(3)
C20 0.036(4) 0.070(5) 0.067(5) 0.025(4) 0.011(3) -0.015(3)
C21 0.024(3) 0.039(3) 0.037(3) -0.013(2) -0.009(2) -0.008(2)
C22 0.054(4) 0.062(4) 0.048(4) -0.035(3) -0.013(3) 0.004(4)
C23 0.057(4) 0.047(4) 0.070(5) 0.000(3) -0.024(4) -0.033(3)
C24 0.033(3) 0.058(4) 0.043(4) -0.009(3) -0.006(3) -0.002(3)

loop_
_atom_type_symbol
_atom_type_description
_atom_type_scat_dispersion_real
_atom_type_scat_dispersion_imag
_atom_type_scat_source
C C 0.0033 0.0016 'International Tables Vol C Tables 4.2.6.8 and 6.1.1.4'
H H 0.0000 0.0000 'International Tables Vol C Tables 4.2.6.8 and 6.1.1.4'
O O 0.0106 0.0060 'International Tables Vol C Tables 4.2.6.8 and 6.1.1.4'
Cl Cl 0.1484 0.1585 'International Tables Vol C Tables 4.2.6.8 and 6.1.1.4'
In In -0.7276 1.3100 'International Tables Vol C Tables 4.2.6.8 and 6.1.1.4'
Sn Sn -0.6537 1.4246 'International Tables Vol C Tables 4.2.6.8 and 6.1.1.4'

loop_
_geom_angle_atom_site_label_1
_geom_angle_atom_site_label_2
_geom_angle_atom_site_label_3
_geom_angle
O1 Sn1 O3 76.58(11)
O1 Sn1 O2 71.32(11)
O3 Sn1 O2 86.49(12)
O1 Sn2 O2 71.47(11)
O1 Sn2 O4 75.96(11)
O2 Sn2 O4 85.24(12)
O6 Sn3 O5 72.17(11)
O6 Sn3 O7 85.10(12)
O5 Sn3 O7 75.65(11)
O5 Sn4 O6 72.62(11)
O5 Sn4 O8 75.76(11)
O6 Sn4 O8 86.69(12)
O1 In1 O5 111.09(11)
O1 In1 Cl3 87.15(8)
O5 In1 Cl3 87.90(8)
O1 In1 Cl4 85.93(8)
O5 In1 Cl4 85.54(8)
Cl3 In1 Cl4 168.07(4)
O1 In1 Cl5 167.23(8)
O5 In1 Cl5 81.68(8)
Cl3 In1 Cl5 93.62(4)
Cl4 In1 Cl5 95.28(4)
O1 In1 Cl2 81.33(8)
O5 In1 Cl2 167.29(8)
Cl3 In1 Cl2 95.61(4)
Cl4 In1 Cl2 92.94(4)
Cl5 In1 Cl2 85.91(4)
O3 In2 O4 124.92(12)
O3 In2 O1 75.80(11)
O4 In2 O1 75.16(11)
O3 In2 Cl1 104.32(10)
O4 In2 Cl1 103.67(9)
O1 In2 Cl1 178.51(9)
O3 In2 Cl2 109.60(9)
O4 In2 Cl2 110.94(9)
O1 In2 Cl2 81.38(8)
Cl1 In2 Cl2 99.95(6)
O8 In3 O7 119.30(13)
O8 In3 O5 76.13(12)
O7 In3 O5 75.98(11)
O8 In3 Cl6 106.22(10)
O7 In3 Cl6 106.21(10)
O5 In3 Cl6 174.94(9)
O8 In3 Cl5 113.26(10)
O7 In3 Cl5 114.13(10)
O5 In3 Cl5 81.18(8)
Cl6 In3 Cl5 93.76(6)
In2 Cl2 In1 88.99(4)
In3 Cl5 In1 88.93(4)
In1 O1 Sn2 120.34(13)
In1 O1 Sn1 120.03(13)
Sn2 O1 Sn1 103.70(12)
In1 O1 In2 108.30(12)
Sn2 O1 In2 101.11(11)
Sn1 O1 In2 99.95(12)
C1 O2 Sn2 124.8(3)
C1 O2 Sn1 124.9(3)
Sn2 O2 Sn1 101.88(12)
C5 O3 In2 127.9(3)
C5 O3 Sn1 126.1(3)
In2 O3 Sn1 104.59(13)
C9 O4 In2 125.7(3)
C9 O4 Sn2 126.2(3)
In2 O4 Sn2 104.85(12)
Sn4 O5 In1 120.66(13)
Sn4 O5 Sn3 102.74(12)
In1 O5 Sn3 118.85(13)
Sn4 O5 In3 101.75(12)
In1 O5 In3 108.20(13)
Sn3 O5 In3 101.88(11)
C13 O6 Sn3 127.3(3)
C13 O6 Sn4 126.1(3)
Sn3 O6 Sn4 102.25(12)
C17 O7 In3 127.1(3)
C17 O7 Sn3 125.5(3)
In3 O7 Sn3 105.11(13)
C21 O8 In3 128.1(3)
C21 O8 Sn4 125.1(3)
In3 O8 Sn4 104.49(13)
O2 C1 C3 109.0(4)
O2 C1 C2 108.7(4)
C3 C1 C2 111.0(5)
O2 C1 C4 106.6(4)
C3 C1 C4 111.0(5)
C2 C1 C4 110.4(5)
O3 C5 C6 108.5(4)
O3 C5 C7 108.6(4)
C6 C5 C7 111.6(5)
O3 C5 C8 107.5(4)
C6 C5 C8 110.6(5)
C7 C5 C8 109.9(5)
O4 C9 C12 108.3(4)
O4 C9 C10 107.9(4)
C12 C9 C10 110.3(5)
O4 C9 C11 107.4(4)
C12 C9 C11 110.7(5)
C10 C9 C11 112.1(4)
O6 C13 C15 106.7(4)
O6 C13 C16 108.8(4)
C15 C13 C16 111.5(5)
O6 C13 C14 107.9(4)
C15 C13 C14 110.8(5)
C16 C13 C14 111.0(5)
O7 C17 C19 107.3(4)
O7 C17 C18 108.3(5)
C19 C17 C18 112.4(5)
O7 C17 C20 108.0(4)
C19 C17 C20 110.0(5)
C18 C17 C20 110.7(5)
O8 C21 C24 108.7(4)
O8 C21 C23 107.4(4)
C24 C21 C23 110.4(5)
O8 C21 C22 107.9(4)
C24 C21 C22 112.0(5)
C23 C21 C22 110.2(5)

loop_
_geom_bond_atom_site_label_1
_geom_bond_atom_site_label_2
_geom_bond_distance
Sn1 O1 2.147(3)
Sn1 O3 2.171(3)
Sn1 O2 2.172(3)
Sn2 O1 2.140(3)
Sn2 O2 2.171(3)
Sn2 O4 2.185(3)
Sn3 O6 2.155(3)
Sn3 O5 2.161(3)
Sn3 O7 2.197(3)
Sn4 O5 2.136(3)
Sn4 O6 2.157(3)
Sn4 O8 2.205(3)
In1 O1 2.134(3)
In1 O5 2.150(3)
In1 Cl3 2.4687(12)
In1 Cl4 2.4828(12)
In1 Cl5 2.5605(12)
In1 Cl2 2.5920(12)
In2 O3 2.093(3)
In2 O4 2.101(3)
In2 O1 2.258(3)
In2 Cl1 2.3634(13)
In2 Cl2 2.4878(13)
In3 O8 2.084(3)
In3 O7 2.103(3)
In3 O5 2.236(3)
In3 Cl6 2.3598(14)
In3 Cl5 2.5122(13)
O2 C1 1.446(6)
O3 C5 1.474(6)
O4 C9 1.475(5)
O6 C13 1.454(6)
O7 C17 1.464(6)
O8 C21 1.481(6)
C1 C3 1.510(7)
C1 C2 1.511(8)
C1 C4 1.527(8)
C5 C6 1.518(7)
C5 C7 1.523(7)
C5 C8 1.525(8)
C9 C12 1.514(7)
C9 C10 1.518(7)
C9 C11 1.528(7)
C13 C15 1.507(8)
C13 C16 1.511(8)
C13 C14 1.528(8)
C17 C19 1.513(8)
C17 C18 1.516(8)
C17 C20 1.525(9)
C21 C24 1.503(8)
C21 C23 1.521(9)
C21 C22 1.534(8)
